data_4309927
loop_
_publ_author_name
'Margaret-Jane Crawford'
'Peter Mayer'

_publ_contact_author_address
;
Department Chemie
Ludwig-Maximilians Universit\"at
Butenandtstra\&se 5-13 (Haus D)
D-81377 M\"unchen
Bundesrepublik Deutschland
;
_publ_contact_author_email mjc@cup.uni-muenchen.de
_publ_contact_author_fax +49-89-2180-77492
_publ_contact_author_name 'Margret-Jane Crawford'
_publ_contact_author_phone +49-89-2180-77503
_publ_section_title
;
Structurally Characterized Ternary U-O-N Compound, UN4O12:
UO2(NO3)2.N2O4 or NO+UO2(NO3)3-?
;
_journal_name_full 'Inorganic Chemistry'
_journal_page_first 8481
_journal_page_last 8485
_journal_paper_doi 10.1021/ic050409v
_journal_volume 44
_journal_year 2005
_chemical_formula_moiety 'U O2, 3(N O3), N O'
_chemical_formula_sum 'N4 O12 U'
_chemical_formula_weight 486.049
_space_group_IT_number 15
_symmetry_cell_setting monoclinic
_symmetry_Int_Tables_number 15
_symmetry_space_group_name_Hall '-C 2yc'
_symmetry_space_group_name_H-M 'C 1 2/c 1'
_atom_sites_solution_hydrogens geom
_atom_sites_solution_primary direct
_atom_sites_solution_secondary difmap
_audit_author_name 'Mayer, P.'
_audit_block_code UO2_NO_NO3_in191_klapoetke
_audit_creation_date 27-Apr-04
_audit_creation_method 'form98_non/compatible with shelxl97-2'
_audit_update_record 02-Mar-05
_cell_angle_alpha 90.00
_cell_angle_beta 115.452(2)
_cell_angle_gamma 90.00
_cell_formula_units_Z 4
_cell_length_a 13.3992(4)
_cell_length_b 9.9781(4)
_cell_length_c 7.6455(2)
_cell_measurement_reflns_used 7909
_cell_measurement_temperature 200(2)
_cell_measurement_theta_max 27.485
_cell_measurement_theta_min 3.134
_cell_volume 922.98(5)
_computing_cell_refinement 'HKL Scalepack (Otwinowski & Minor 1997)'
_computing_data_collection 'Collect (Nonius BV, 1997-2000)'
_computing_data_reduction 'HKL Denzo and Scalepack (Otwinowski & Minor 1997)'
_computing_structure_refinement 'SHELXL-97 (G. M. Sheldrick. University of G\"ottingen, 97-2 version)'
_computing_structure_solution
;
A. Altomare, M. C. Burla, M. Camalli, G. L. Cascarano, C. Giacovazzo, A.
Guagliardi, A. G. G. Moliterni, G. Polidori, R. Spagna: SIR97: a new tool for
crystal structure determination and refinement; J. Appl. Crystallogr. 1999,
32, 115-119.
;
_diffrn_ambient_temperature 200(2)
_diffrn_detector_area_resol_mean 9
_diffrn_measured_fraction_theta_full 0.999
_diffrn_measured_fraction_theta_max 0.999
_diffrn_measurement_device '95mm CCD camera on \k-goniostat'
_diffrn_measurement_device_type KappaCCD
_diffrn_orient_matrix_type 'by Nonius Collect from scalepack cell'
_diffrn_orient_matrix_UB_11 -0.0251828
_diffrn_orient_matrix_UB_12 -0.0031015
_diffrn_orient_matrix_UB_13 -0.1434783
_diffrn_orient_matrix_UB_21 -0.0787184
_diffrn_orient_matrix_UB_22 -0.0001352
_diffrn_orient_matrix_UB_23 -0.0194132
_diffrn_orient_matrix_UB_31 -0.0008859
_diffrn_orient_matrix_UB_32 0.1001714
_diffrn_orient_matrix_UB_33 -0.0044686
_diffrn_radiation_collimation 0.35
_diffrn_radiation_monochromator graphite
_diffrn_radiation_source 'rotating anode'
_diffrn_radiation_type MoK\a
_diffrn_radiation_wavelength 0.71073
_diffrn_reflns_av_R_equivalents 0.0660
_diffrn_reflns_av_sigmaI/netI 0.0325
_diffrn_reflns_limit_h_max 17
_diffrn_reflns_limit_h_min -17
_diffrn_reflns_limit_k_max 12
_diffrn_reflns_limit_k_min -12
_diffrn_reflns_limit_l_max 9
_diffrn_reflns_limit_l_min -9
_diffrn_reflns_number 7898
_diffrn_reflns_theta_full 27.48
_diffrn_reflns_theta_max 27.48
_diffrn_reflns_theta_min 3.37
_diffrn_source_current 90.00
_diffrn_source_power 4.050
_diffrn_source_type 'FR 591 generator'
_diffrn_source_voltage 45.00
_exptl_absorpt_coefficient_mu 17.668
_exptl_absorpt_correction_T_max 0.5661
_exptl_absorpt_correction_T_min 0.3057
_exptl_absorpt_correction_type numerical
_exptl_absorpt_process_details
;
Crystal faces optimized with XShape, rev. 1.02, STOE (Darmstadt, Germany)
Absorption correction with XRed, rev 1.09, STOE (Darmstadt, Germany)
;
_exptl_crystal_colour yellow
_exptl_crystal_density_diffrn 3.49786(19)
_exptl_crystal_density_method 'not measured'
_exptl_crystal_description block
_exptl_crystal_F_000 864
_exptl_crystal_size_max 0.10
_exptl_crystal_size_mid 0.05
_exptl_crystal_size_min 0.03
_refine_diff_density_max 0.933
_refine_diff_density_min -2.822
_refine_diff_density_rms 0.207
_refine_ls_extinction_method none
_refine_ls_goodness_of_fit_ref 1.096
_refine_ls_hydrogen_treatment none
_refine_ls_matrix_type full
_refine_ls_number_parameters 79
_refine_ls_number_reflns 1049
_refine_ls_number_restraints 0
_refine_ls_restrained_S_all 1.096
_refine_ls_R_factor_all 0.0246
_refine_ls_R_factor_gt 0.0228
_refine_ls_shift/su_max 0.000
_refine_ls_shift/su_mean 0.000
_refine_ls_structure_factor_coef Fsqd
_refine_ls_weighting_details 'calc w=1/[\s^2^(Fo^2^)+(0.0283P)^2^+0.0000P] where P=(Fo^2^+2Fc^2^)/3'
_refine_ls_weighting_scheme calc
_refine_ls_wR_factor_gt 0.0508
_refine_ls_wR_factor_ref 0.0515
_reflns_number_gt 1006
_reflns_number_total 1049
_reflns_threshold_expression >2sigma(I)
_cod_data_source_file ic050409vsi20050703_034251.cif
_cod_data_source_block in191
_cod_original_sg_symbol_H-M 'C 2/c'
_cod_database_code 4309927

loop_
_symmetry_equiv_pos_as_xyz
'x, y, z'
'-x, y, -z+1/2'
'x+1/2, y+1/2, z'
'-x+1/2, y+1/2, -z+1/2'
'-x, -y, -z'
'x, -y, z-1/2'
'-x+1/2, -y+1/2, -z'
'x+1/2, -y+1/2, z-1/2'

loop_
_atom_site_label
_atom_site_type_symbol
_atom_site_fract_x
_atom_site_fract_y
_atom_site_fract_z
_atom_site_U_iso_or_equiv
_atom_site_adp_type
_atom_site_occupancy
_atom_site_symmetry_multiplicity
_atom_site_calc_flag
_atom_site_refinement_flags
_atom_site_disorder_assembly
_atom_site_disorder_group
U U 0.0000 0.23100(2) 0.2500 0.02063(11) Uani 1 2 d S . .
O2 O 0.0960(3) 0.2313(3) 0.1505(6) 0.0263(8) Uani 1 1 d . . .
O3 O 0.0944(3) 0.0233(4) 0.4190(5) 0.0336(8) Uani 1 1 d . . .
O4 O 0.1504(3) 0.2075(4) 0.5815(5) 0.0345(8) Uani 1 1 d . . .
O5 O 0.2348(3) 0.0195(4) 0.7025(6) 0.0495(12) Uani 1 1 d . . .
O6 O 0.0690(3) 0.4521(4) 0.3912(5) 0.0355(9) Uani 1 1 d . . .
O7 O 0.0000 0.6419(6) 0.2500 0.0642(19) Uani 1 2 d S . .
N2 N 0.1628(3) 0.0798(5) 0.5720(6) 0.0308(9) Uani 1 1 d . . .
N3 N 0.0000 0.5214(7) 0.2500 0.0390(15) Uani 1 2 d S . .
N1 N 0.2682(7) 0.2123(8) 0.0159(11) 0.070(2) Uani 0.50 1 d P . .
O1 O 0.2682(7) 0.2123(8) 0.0159(11) 0.070(2) Uani 0.50 1 d P . .

loop_
_atom_site_aniso_label
_atom_site_aniso_U_11
_atom_site_aniso_U_22
_atom_site_aniso_U_33
_atom_site_aniso_U_23
_atom_site_aniso_U_13
_atom_site_aniso_U_12
U 0.02030(15) 0.02230(16) 0.02134(16) 0.000 0.01090(11) 0.000
O2 0.028(2) 0.0271(19) 0.031(2) 0.0006(13) 0.0194(17) 0.0014(13)
O3 0.037(2) 0.031(2) 0.034(2) 0.0033(15) 0.0159(17) 0.0018(16)
O4 0.030(2) 0.040(2) 0.0285(19) -0.0003(16) 0.0079(16) 0.0024(17)
O5 0.0282(19) 0.056(3) 0.055(2) 0.031(2) 0.0095(17) 0.0059(19)
O6 0.042(2) 0.033(2) 0.0287(19) -0.0036(15) 0.0134(16) -0.0042(16)
O7 0.127(6) 0.018(3) 0.045(3) 0.000 0.035(4) 0.000
N2 0.025(2) 0.038(3) 0.032(2) 0.0096(19) 0.0144(18) 0.0020(18)
N3 0.064(4) 0.026(4) 0.038(4) 0.000 0.032(3) 0.000
N1 0.074(5) 0.087(7) 0.067(5) 0.020(4) 0.048(4) 0.025(4)
O1 0.074(5) 0.087(7) 0.067(5) 0.020(4) 0.048(4) 0.025(4)

loop_
_atom_type_symbol
_atom_type_description
_atom_type_scat_dispersion_real
_atom_type_scat_dispersion_imag
_atom_type_scat_source
N N 0.0061 0.0033 'International Tables Vol C Tables 4.2.6.8 and 6.1.1.4'
O O 0.0106 0.0060 'International Tables Vol C Tables 4.2.6.8 and 6.1.1.4'
U U -9.6767 9.6646 'International Tables Vol C Tables 4.2.6.8 and 6.1.1.4'

loop_
_exptl_crystal_face_index_h
_exptl_crystal_face_index_k
_exptl_crystal_face_index_l
_exptl_crystal_face_perp_dist
0 -1 0 0.02440
0 1 0 0.01196
1 0 1 0.03520
-16 -1 -7 0.00975
3 0 -4 0.03456
-9 -5 15 0.04400

loop_
_geom_angle_atom_site_label_1
_geom_angle_atom_site_label_2
_geom_angle_atom_site_label_3
_geom_angle
_geom_angle_site_symmetry_1
_geom_angle_site_symmetry_3
_geom_angle_publ_flag
O2 U O2 179.8(2) . 2 ?
O2 U O6 88.92(14) . . ?
O2 U O6 90.88(14) 2 . ?
O2 U O6 90.88(14) . 2 ?
O2 U O6 88.92(14) 2 2 ?
O6 U O6 52.08(18) . 2 ?
O2 U O4 88.98(16) . 2 ?
O2 U O4 91.04(16) 2 2 ?
O6 U O4 121.42(13) . 2 ?
O6 U O4 69.43(13) 2 2 ?
O2 U O4 91.04(16) . . ?
O2 U O4 88.98(16) 2 . ?
O6 U O4 69.43(13) . . ?
O6 U O4 121.42(13) 2 . ?
O4 U O4 169.14(19) 2 . ?
O2 U O3 94.61(14) . 2 ?
O2 U O3 85.57(14) 2 2 ?
O6 U O3 172.10(11) . 2 ?
O6 U O3 120.67(14) 2 2 ?
O4 U O3 51.72(13) 2 2 ?
O4 U O3 117.48(13) . 2 ?
O2 U O3 85.57(14) . . ?
O2 U O3 94.61(14) 2 . ?
O6 U O3 120.67(14) . . ?
O6 U O3 172.10(11) 2 . ?
O4 U O3 117.48(13) 2 . ?
O4 U O3 51.72(13) . . ?
O3 U O3 66.75(18) 2 . ?
O2 U N3 89.89(10) . . ?
O2 U N3 89.89(10) 2 . ?
O6 U N3 26.04(9) . . ?
O6 U N3 26.04(9) 2 . ?
O4 U N3 95.43(10) 2 . ?
O4 U N3 95.43(10) . . ?
O3 U N3 146.63(9) 2 . ?
O3 U N3 146.63(9) . . ?
O2 U N2 93.28(15) . 2 ?
O2 U N2 86.84(14) 2 2 ?
O6 U N2 147.23(13) . 2 ?
O6 U N2 95.17(12) 2 2 ?
O4 U N2 26.16(13) 2 2 ?
O4 U N2 143.08(14) . 2 ?
O3 U N2 25.61(12) 2 2 ?
O3 U N2 92.09(13) . 2 ?
N3 U N2 121.20(9) . 2 ?
O2 U N2 86.84(14) . . ?
O2 U N2 93.28(15) 2 . ?
O6 U N2 95.17(12) . . ?
O6 U N2 147.23(13) 2 . ?
O4 U N2 143.08(14) 2 . ?
O4 U N2 26.16(13) . . ?
O3 U N2 92.09(13) 2 . ?
O3 U N2 25.61(12) . . ?
N3 U N2 121.20(9) . . ?
N2 U N2 117.60(18) 2 . ?
N2 O3 U 96.5(3) . . ?
N2 O4 U 96.0(3) . . ?
N3 O6 U 96.6(3) . . ?
O5 N2 O3 123.0(5) . . ?
O5 N2 O4 121.4(5) . . ?
O3 N2 O4 115.5(4) . . ?
O5 N2 U 176.4(3) . . ?
O3 N2 U 57.8(2) . . ?
O4 N2 U 57.9(2) . . ?
O7 N3 O6 122.7(3) . 2 ?
O7 N3 O6 122.7(3) . . ?
O6 N3 O6 114.7(6) 2 . ?
O7 N3 U 180.000(1) . . ?
O6 N3 U 57.3(3) 2 . ?
O6 N3 U 57.3(3) . . ?
O1 N1 N1 0.0(9) 7 7 ?

loop_
_geom_bond_atom_site_label_1
_geom_bond_atom_site_label_2
_geom_bond_distance
_geom_bond_site_symmetry_2
_geom_bond_publ_flag
U O2 1.753(4) . ?
U O2 1.753(4) 2 ?
U O6 2.456(4) . ?
U O6 2.456(4) 2 ?
U O4 2.479(4) 2 ?
U O4 2.479(4) . ?
U O3 2.482(4) 2 ?
U O3 2.482(4) . ?
U N3 2.897(7) . ?
U N2 2.912(4) 2 ?
U N2 2.912(4) . ?
O3 N2 1.267(5) . ?
O4 N2 1.291(6) . ?
O5 N2 1.208(5) . ?
O6 N3 1.281(5) . ?
O7 N3 1.203(9) . ?
N3 O6 1.281(5) 2 ?
N1 O1 0.873(12) 7 ?
N1 N1 0.873(12) 7 ?

loop_
_geom_contact_atom_site_label_1
_geom_contact_atom_site_label_2
_geom_contact_distance
_geom_contact_site_symmetry_1
_geom_contact_site_symmetry_2
_geom_contact_publ_flag
? ? ? ? ? ?

loop_
_geom_hbond_atom_site_label_D
_geom_hbond_atom_site_label_H
_geom_hbond_atom_site_label_A
_geom_hbond_distance_DH
_geom_hbond_distance_HA
_geom_hbond_distance_DA
_geom_hbond_angle_DHA
_geom_hbond_site_symmetry_A
_geom_hbond_publ_flag
? ? ? ? ? ? ? ? ?

loop_
_geom_torsion_atom_site_label_1
_geom_torsion_atom_site_label_2
_geom_torsion_atom_site_label_3
_geom_torsion_atom_site_label_4
_geom_torsion
_geom_torsion_site_symmetry_1
_geom_torsion_site_symmetry_2
_geom_torsion_site_symmetry_3
_geom_torsion_site_symmetry_4
_geom_torsion_publ_flag
O2 U O3 N2 91.9(3) . . . . ?
O2 U O3 N2 -88.0(3) 2 . . . ?
O6 U O3 N2 5.8(3) . . . . ?
O6 U O3 N2 28.4(8) 2 . . . ?
O4 U O3 N2 178.5(2) 2 . . . ?
O4 U O3 N2 -2.9(2) . . . . ?
O3 U O3 N2 -171.1(3) 2 . . . ?
N3 U O3 N2 8.9(3) . . . . ?
N2 U O3 N2 -174.95(19) 2 . . . ?
O2 U O4 N2 -80.7(3) . . . . ?
O2 U O4 N2 99.5(3) 2 . . . ?
O6 U O4 N2 -169.1(3) . . . . ?
O6 U O4 N2 -172.4(2) 2 . . . ?
O4 U O4 N2 9.3(3) 2 . . . ?
O3 U O4 N2 15.1(3) 2 . . . ?
O3 U O4 N2 2.9(2) . . . . ?
N3 U O4 N2 -170.7(3) . . . . ?
N2 U O4 N2 16.2(4) 2 . . . ?
O2 U O6 N3 92.0(2) . . . . ?
O2 U O6 N3 -87.9(2) 2 . . . ?
O6 U O6 N3 0.0 2 . . . ?
O4 U O6 N3 3.8(3) 2 . . . ?
O4 U O6 N3 -176.5(2) . . . . ?
O3 U O6 N3 -24.7(8) 2 . . . ?
O3 U O6 N3 176.17(12) . . . . ?
N2 U O6 N3 -2.4(3) 2 . . . ?
N2 U O6 N3 178.69(18) . . . . ?
U O3 N2 O5 -175.8(4) . . . . ?
U O3 N2 O4 4.9(4) . . . . ?
U O4 N2 O5 175.8(3) . . . . ?
U O4 N2 O3 -4.9(4) . . . . ?
O2 U N2 O5 19(6) . . . . ?
O2 U N2 O5 -161(6) 2 . . . ?
O6 U N2 O5 -70(6) . . . . ?
O6 U N2 O5 -68(6) 2 . . . ?
O4 U N2 O5 103(6) 2 . . . ?
O4 U N2 O5 -80(6) . . . . ?
O3 U N2 O5 113(6) 2 . . . ?
O3 U N2 O5 105(6) . . . . ?
N3 U N2 O5 -69(6) . . . . ?
N2 U N2 O5 111(6) 2 . . . ?
O2 U N2 O3 -86.3(3) . . . . ?
O2 U N2 O3 93.8(3) 2 . . . ?
O6 U N2 O3 -175.0(3) . . . . ?
O6 U N2 O3 -173.1(2) 2 . . . ?
O4 U N2 O3 -2.3(4) 2 . . . ?
O4 U N2 O3 174.8(4) . . . . ?
O3 U N2 O3 8.2(3) 2 . . . ?
N3 U N2 O3 -174.3(2) . . . . ?
N2 U N2 O3 5.7(2) 2 . . . ?
O2 U N2 O4 98.8(3) . . . . ?
O2 U N2 O4 -81.0(3) 2 . . . ?
O6 U N2 O4 10.2(3) . . . . ?
O6 U N2 O4 12.1(4) 2 . . . ?
O4 U N2 O4 -177.08(10) 2 . . . ?
O3 U N2 O4 -166.7(3) 2 . . . ?
O3 U N2 O4 -174.8(4) . . . . ?
N3 U N2 O4 10.9(3) . . . . ?
N2 U N2 O4 -169.1(3) 2 . . . ?
U O6 N3 O7 180.0 . . . . ?
U O6 N3 O6 0.0 . . . 2 ?
O2 U N3 O7 -23(100) . . . . ?
O2 U N3 O7 157(100) 2 . . . ?
O6 U N3 O7 65(100) . . . . ?
O6 U N3 O7 -115(100) 2 . . . ?
O4 U N3 O7 -112(100) 2 . . . ?
O4 U N3 O7 68(100) . . . . ?
O3 U N3 O7 -121(100) 2 . . . ?
O3 U N3 O7 59(100) . . . . ?
N2 U N3 O7 -117(100) 2 . . . ?
N2 U N3 O7 63(100) . . . . ?
O2 U N3 O6 92.2(2) . . . 2 ?
O2 U N3 O6 -87.8(2) 2 . . 2 ?
O6 U N3 O6 180.0 . . . 2 ?
O4 U N3 O6 3.3(2) 2 . . 2 ?
O4 U N3 O6 -176.7(2) . . . 2 ?
O3 U N3 O6 -6.00(19) 2 . . 2 ?
O3 U N3 O6 174.00(19) . . . 2 ?
N2 U N3 O6 -1.5(2) 2 . . 2 ?
N2 U N3 O6 178.5(2) . . . 2 ?
O2 U N3 O6 -87.8(2) . . . . ?
O2 U N3 O6 92.2(2) 2 . . . ?
O6 U N3 O6 180.0 2 . . . ?
O4 U N3 O6 -176.7(2) 2 . . . ?
O4 U N3 O6 3.3(2) . . . . ?
O3 U N3 O6 174.00(19) 2 . . . ?
O3 U N3 O6 -6.00(19) . . . . ?
N2 U N3 O6 178.5(2) 2 . . . ?
N2 U N3 O6 -1.5(2) . . . . ?

loop_
_reflns_scale_group_code
_reflns_scale_meas_F
1 1.0
